data_7051751
loop_
_publ_author_name
'Altamura, Maria'
'Fedi, Valentina'
'Giannotti, Danilo'
'Paoli, Paola'
'Rossi, Patrizia'

_publ_section_title
;
 Privileged structures: synthesis and structural investigations on
 tricyclic sulfonamides
;
_journal_issue 11
_journal_name_full 'New Journal of Chemistry'
_journal_page_first 2219
_journal_paper_doi 10.1039/b9nj00279k
_journal_volume 33
_journal_year 2009
_chemical_formula_sum 'C12 H9 N O4 S2'
_chemical_formula_weight 295.32
_chemical_name_systematic
;
?
;
_space_group_IT_number 2
_symmetry_cell_setting triclinic
_symmetry_space_group_name_Hall '-P 1'
_symmetry_space_group_name_H-M 'P -1'
_atom_sites_solution_hydrogens geom
_atom_sites_solution_primary direct
_atom_sites_solution_secondary difmap
_audit_creation_method SHELXL-97
_cell_angle_alpha 101.816(9)
_cell_angle_beta 97.338(9)
_cell_angle_gamma 119.11(2)
_cell_formula_units_Z 2
_cell_length_a 8.050(3)
_cell_length_b 8.123(3)
_cell_length_c 11.287(6)
_cell_measurement_temperature 298
_cell_volume 608.5(5)
_computing_cell_refinement
;
CrysAlis RED, Oxford Diffraction Ltd.,
Version 1.171.29.2 (release 20-01-2006 CrysAlis171 .NET)
(compiled Jan 20 2006,12:36:28)
;
_computing_data_collection
;
CrysAlis CCD, Oxford Diffraction Ltd.,
Version 1.171.29.2 (release 20-01-2006 CrysAlis171 .NET)
(compiled Jan 20 2006,12:36:28)
;
_computing_data_reduction
;
CrysAlis RED, Oxford Diffraction Ltd.,
Version 1.171.29.2 (release 20-01-2006 CrysAlis171 .NET)
(compiled Jan 20 2006,12:36:28)
;
_computing_molecular_graphics 'ORTEP-3 (Farruggia, 1997)'
_computing_publication_material 'PARST97 (Nardelli, 1995)'
_computing_structure_refinement 'SHELXL-97 (Sheldrick, 1997)'
_computing_structure_solution 'SIR97 (Altomare, 1999)'
_diffrn_ambient_temperature 293(2)
_diffrn_detector_area_resol_mean 16.4547
_diffrn_measured_fraction_theta_full 0.727
_diffrn_measured_fraction_theta_max 0.727
_diffrn_measurement_device_type 'Xcalibur3 4 circles diffractometer'
_diffrn_measurement_method 'intensity from \w scans'
_diffrn_radiation_monochromator graphite
_diffrn_radiation_source 'Enhance (Mo) X-ray Source'
_diffrn_radiation_type MoK\a
_diffrn_radiation_wavelength 0.71073
_diffrn_reflns_av_R_equivalents 0.0583
_diffrn_reflns_av_sigmaI/netI 0.3093
_diffrn_reflns_limit_h_max 9
_diffrn_reflns_limit_h_min -8
_diffrn_reflns_limit_k_max 9
_diffrn_reflns_limit_k_min -8
_diffrn_reflns_limit_l_max 12
_diffrn_reflns_limit_l_min -12
_diffrn_reflns_number 3621
_diffrn_reflns_theta_full 25.87
_diffrn_reflns_theta_max 25.87
_diffrn_reflns_theta_min 3.83
_exptl_absorpt_coefficient_mu 0.446
_exptl_absorpt_correction_T_max 0.859
_exptl_absorpt_correction_T_min 0.833
_exptl_absorpt_correction_type empirical
_exptl_absorpt_process_details
;
CrysAlis RED, Oxford Diffraction Ltd.,
Version 1.171.29.2 (release 20-01-2006 CrysAlis171 .NET)
(compiled Jan 20 2006,12:36:28)
;
_exptl_crystal_density_diffrn 1.612
_exptl_crystal_density_method 'not measured'
_exptl_crystal_F_000 304
_exptl_crystal_size_max 0.44
_exptl_crystal_size_mid 0.38
_exptl_crystal_size_min 0.32
_refine_diff_density_max 0.342
_refine_diff_density_min -0.264
_refine_diff_density_rms 0.071
_refine_ls_extinction_method none
_refine_ls_goodness_of_fit_ref 0.792
_refine_ls_hydrogen_treatment mixed
_refine_ls_matrix_type full
_refine_ls_number_parameters 176
_refine_ls_number_reflns 1709
_refine_ls_number_restraints 0
_refine_ls_restrained_S_all 0.792
_refine_ls_R_factor_all 0.1564
_refine_ls_R_factor_gt 0.0567
_refine_ls_shift/su_max 0.000
_refine_ls_shift/su_mean 0.000
_refine_ls_structure_factor_coef Fsqd
_refine_ls_weighting_details 'calc w=1/[\s^2^(Fo^2^)+(0.0517P)^2^+0.0000P] where P=(Fo^2^+2Fc^2^)/3'
_refine_ls_weighting_scheme calc
_refine_ls_wR_factor_gt 0.1042
_refine_ls_wR_factor_ref 0.1189
_reflns_number_gt 657
_reflns_number_total 1709
_reflns_threshold_expression >2sigma(I)
_cod_data_source_file b9nj00279k.txt
_cod_data_source_block 14a
_cod_original_sg_symbol_H-M P-1
_cod_database_code 7051751

loop_
_symmetry_equiv_pos_as_xyz
'x, y, z'
'-x, -y, -z'

loop_
_atom_site_label
_atom_site_type_symbol
_atom_site_fract_x
_atom_site_fract_y
_atom_site_fract_z
_atom_site_U_iso_or_equiv
_atom_site_adp_type
_atom_site_occupancy
_atom_site_symmetry_multiplicity
_atom_site_calc_flag
_atom_site_refinement_flags
_atom_site_disorder_assembly
_atom_site_disorder_group
S1 S 0.8292(3) 1.0054(2) 0.70063(19) 0.0464(6) Uani 1 1 d . . .
S2 S 0.6732(3) 0.6373(3) 0.85550(16) 0.0374(6) Uani 1 1 d . . .
O1 O 1.0359(6) 1.1392(5) 0.7244(4) 0.0516(15) Uani 1 1 d . . .
O2 O 0.6932(6) 1.0172(6) 0.6109(4) 0.0503(13) Uani 1 1 d . . .
O3 O 0.8590(6) 0.7831(6) 0.9470(4) 0.0441(13) Uani 1 1 d . . .
O4 O 0.5707(6) 0.4437(5) 0.8671(4) 0.0450(13) Uani 1 1 d . . .
N1 N 0.7793(9) 1.0381(8) 0.8324(5) 0.0355(17) Uani 1 1 d . . .
C1 C 0.7858(8) 0.7636(9) 0.6456(6) 0.0293(17) Uani 1 1 d . . .
C2 C 0.7184(8) 0.6127(9) 0.7043(5) 0.0262(17) Uani 1 1 d . . .
C3 C 0.6897(8) 0.4323(9) 0.6424(7) 0.0379(19) Uani 1 1 d . . .
H3 H 0.6430 0.3312 0.6790 0.046 Uiso 1 1 calc R . .
C4 C 0.7289(8) 0.3982(10) 0.5268(7) 0.043(2) Uani 1 1 d . . .
H4 H 0.7080 0.2750 0.4869 0.052 Uiso 1 1 calc R . .
C5 C 0.7969(9) 0.5420(11) 0.4722(6) 0.041(2) Uani 1 1 d . . .
H5 H 0.8284 0.5212 0.3963 0.049 Uiso 1 1 calc R . .
C6 C 0.8191(8) 0.7199(10) 0.5300(7) 0.041(2) Uani 1 1 d . . .
H6 H 0.8587 0.8158 0.4890 0.050 Uiso 1 1 calc R . .
C7 C 0.5760(9) 0.9140(9) 0.8375(5) 0.0282(17) Uani 1 1 d . . .
C8 C 0.5148(9) 0.7272(9) 0.8547(5) 0.0333(17) Uani 1 1 d . . .
C9 C 0.3218(9) 0.6087(9) 0.8639(5) 0.0344(19) Uani 1 1 d . . .
H9 H 0.2772 0.4829 0.8713 0.041 Uiso 1 1 calc R . .
C10 C 0.2011(9) 0.6829(10) 0.8618(5) 0.0396(19) Uani 1 1 d . . .
H10 H 0.0748 0.6088 0.8711 0.048 Uiso 1 1 calc R . .
C11 C 0.2643(10) 0.8640(10) 0.8462(6) 0.0416(19) Uani 1 1 d . . .
H11 H 0.1782 0.9094 0.8419 0.050 Uiso 1 1 calc R . .
C12 C 0.4534(10) 0.9821(9) 0.8367(5) 0.0351(18) Uani 1 1 d . . .
H12 H 0.4956 1.1077 0.8298 0.042 Uiso 1 1 calc R . .
H1N H 0.889(9) 1.071(9) 0.876(6) 0.06(3) Uiso 1 1 d . . .

loop_
_atom_site_aniso_label
_atom_site_aniso_U_11
_atom_site_aniso_U_22
_atom_site_aniso_U_33
_atom_site_aniso_U_23
_atom_site_aniso_U_13
_atom_site_aniso_U_12
S1 0.0419(15) 0.0356(12) 0.0489(15) 0.0133(11) 0.0143(11) 0.0107(10)
S2 0.0366(13) 0.0355(11) 0.0389(13) 0.0128(10) 0.0095(10) 0.0179(10)
O1 0.022(3) 0.038(3) 0.069(4) 0.010(3) 0.011(2) 0.000(2)
O2 0.059(3) 0.050(3) 0.046(3) 0.023(2) 0.009(3) 0.030(3)
O3 0.037(3) 0.049(3) 0.045(3) 0.010(2) 0.005(2) 0.024(2)
O4 0.049(3) 0.038(3) 0.053(3) 0.020(2) 0.022(2) 0.022(2)
N1 0.021(4) 0.034(3) 0.054(5) 0.007(3) 0.012(3) 0.019(3)
C1 0.026(4) 0.046(5) 0.023(4) 0.013(4) 0.004(3) 0.025(3)
C2 0.019(4) 0.027(4) 0.027(4) 0.002(4) 0.001(3) 0.012(3)
C3 0.025(4) 0.033(4) 0.052(6) 0.008(4) -0.005(4) 0.017(3)
C4 0.036(5) 0.042(5) 0.036(5) -0.007(4) 0.008(4) 0.017(4)
C5 0.041(5) 0.048(5) 0.045(5) 0.024(5) 0.015(4) 0.028(4)
C6 0.036(5) 0.030(4) 0.059(6) 0.012(4) 0.019(4) 0.017(3)
C7 0.045(5) 0.027(4) 0.018(4) 0.014(3) 0.016(3) 0.019(4)
C8 0.039(5) 0.031(4) 0.022(4) 0.000(4) -0.002(3) 0.018(3)
C9 0.021(4) 0.026(4) 0.039(5) -0.002(3) 0.007(3) 0.005(4)
C10 0.033(5) 0.036(5) 0.044(5) 0.010(4) 0.016(4) 0.014(4)
C11 0.038(5) 0.042(5) 0.050(5) 0.008(4) 0.011(4) 0.027(4)
C12 0.046(5) 0.029(4) 0.039(5) 0.013(4) 0.019(4) 0.023(4)

loop_
_atom_type_symbol
_atom_type_description
_atom_type_scat_dispersion_real
_atom_type_scat_dispersion_imag
_atom_type_scat_source
C C 0.0033 0.0016 'International Tables Vol C Tables 4.2.6.8 and 6.1.1.4'
H H 0.0000 0.0000 'International Tables Vol C Tables 4.2.6.8 and 6.1.1.4'
N N 0.0061 0.0033 'International Tables Vol C Tables 4.2.6.8 and 6.1.1.4'
O O 0.0106 0.0060 'International Tables Vol C Tables 4.2.6.8 and 6.1.1.4'
S S 0.1246 0.1234 'International Tables Vol C Tables 4.2.6.8 and 6.1.1.4'

loop_
_geom_angle_atom_site_label_1
_geom_angle_atom_site_label_2
_geom_angle_atom_site_label_3
_geom_angle
_geom_angle_site_symmetry_1
_geom_angle_site_symmetry_3
_geom_angle_publ_flag
O1 S1 O2 119.5(3) . . ?
O1 S1 N1 106.1(3) . . ?
O2 S1 N1 107.6(3) . . ?
O1 S1 C1 106.5(3) . . ?
O2 S1 C1 106.6(3) . . ?
N1 S1 C1 110.3(3) . . ?
O4 S2 O3 117.8(3) . . ?
O4 S2 C8 108.3(3) . . ?
O3 S2 C8 109.2(3) . . ?
O4 S2 C2 107.0(3) . . ?
O3 S2 C2 107.8(3) . . ?
C8 S2 C2 106.2(3) . . ?
C7 N1 S1 118.4(4) . . ?
C6 C1 C2 117.5(6) . . ?
C6 C1 S1 114.3(6) . . ?
C2 C1 S1 128.2(5) . . ?
C3 C2 C1 118.3(6) . . ?
C3 C2 S2 116.1(5) . . ?
C1 C2 S2 125.6(5) . . ?
C2 C3 C4 121.5(6) . . ?
C5 C4 C3 120.4(6) . . ?
C4 C5 C6 119.0(7) . . ?
C5 C6 C1 123.2(7) . . ?
C12 C7 C8 120.0(6) . . ?
C12 C7 N1 120.9(6) . . ?
C8 C7 N1 118.9(6) . . ?
C9 C8 C7 119.7(6) . . ?
C9 C8 S2 120.0(5) . . ?
C7 C8 S2 120.3(5) . . ?
C10 C9 C8 118.5(6) . . ?
C11 C10 C9 120.6(6) . . ?
C10 C11 C12 121.5(7) . . ?
C7 C12 C11 119.6(7) . . ?

loop_
_geom_bond_atom_site_label_1
_geom_bond_atom_site_label_2
_geom_bond_distance
_geom_bond_site_symmetry_2
_geom_bond_publ_flag
S1 O1 1.424(4) . ?
S1 O2 1.446(5) . ?
S1 N1 1.594(5) . ?
S1 C1 1.773(6) . ?
S2 O4 1.421(4) . ?
S2 O3 1.445(4) . ?
S2 C8 1.751(6) . ?
S2 C2 1.781(6) . ?
N1 C7 1.463(7) . ?
C1 C6 1.376(8) . ?
C1 C2 1.420(8) . ?
C2 C3 1.378(7) . ?
C3 C4 1.386(8) . ?
C4 C5 1.343(8) . ?
C5 C6 1.371(7) . ?
C7 C12 1.346(8) . ?
C7 C8 1.414(8) . ?
C8 C9 1.407(7) . ?
C9 C10 1.370(8) . ?
C10 C11 1.362(8) . ?
C11 C12 1.383(8) . ?

loop_
_cod_related_entry_id
_cod_related_entry_database
_cod_related_entry_code
1 ChemSpider 30652905
